data_2236413
loop_
_publ_author_name
'Shafiq, Muhammad'
'Khan, Islam Ullah'
'Harrison, William T. A.'
'Hussain, Ajaz'
'Ashraf, Hina'

_publ_section_title
;
 6-Bromo-4-[2-(4-fluorobenzylidene)hydrazin-1-ylidene]-1-methyl-3,4-dihydro-1<i>H</i>-2\l^6^,1-benzothiazine-2,2-dione
;
_journal_coeditor_code KJ2209
_journal_issue 10
_journal_name_full 'Acta Crystallographica Section E'
_journal_page_first o2851
_journal_paper_doi 10.1107/S1600536812037403
_journal_volume 68
_journal_year 2012
_chemical_formula_iupac 'C16 H13 Br F N3 O2 S'
_chemical_formula_moiety 'C16 H13 Br F N3 O2 S'
_chemical_formula_sum 'C16 H13 Br F N3 O2 S'
_chemical_formula_weight 410.26
_chemical_name_systematic
6-Bromo-4-[2-(4-fluorobenzylidene)hydrazin-1-ylidene]-1-methyl-3,4-dihydro-1<i>H</i>-2\l^6^,1-benzothiazine-2,2-dione
_space_group_IT_number 2
_symmetry_cell_setting triclinic
_symmetry_space_group_name_Hall '-P 1'
_symmetry_space_group_name_H-M 'P -1'
_atom_sites_solution_hydrogens geom
_atom_sites_solution_primary direct
_atom_sites_solution_secondary difmap
_audit_creation_method SHELXL-97
_cell_angle_alpha 104.176(3)
_cell_angle_beta 90.977(3)
_cell_angle_gamma 113.466(3)
_cell_formula_units_Z 2
_cell_length_a 7.8996(4)
_cell_length_b 9.0070(4)
_cell_length_c 13.5057(7)
_cell_measurement_reflns_used 4416
_cell_measurement_temperature 296(2)
_cell_measurement_theta_max 22.83
_cell_measurement_theta_min 2.56
_cell_volume 847.52(8)
_computing_cell_refinement 'SAINT (Bruker, 2007)'
_computing_data_collection 'APEX2 (Bruker, 2007)'
_computing_data_reduction 'SAINT (Bruker, 2007)'
_computing_molecular_graphics 'ORTEP-3 (Farrugia, 1997)'
_computing_publication_material 'SHELXL97 (Sheldrick, 2008)'
_computing_structure_refinement 'SHELXL97 (Sheldrick, 2008)'
_computing_structure_solution 'SHELXS97 (Sheldrick, 2008)'
_diffrn_ambient_temperature 296(2)
_diffrn_measured_fraction_theta_full 0.991
_diffrn_measured_fraction_theta_max 0.991
_diffrn_measurement_device_type 'Bruker APEXII CCD'
_diffrn_measurement_method \w
_diffrn_radiation_monochromator graphite
_diffrn_radiation_source 'fine-focus sealed tube'
_diffrn_radiation_type MoK\a
_diffrn_radiation_wavelength 0.71073
_diffrn_reflns_av_R_equivalents 0.0383
_diffrn_reflns_av_sigmaI/netI 0.0485
_diffrn_reflns_limit_h_max 10
_diffrn_reflns_limit_h_min -10
_diffrn_reflns_limit_k_max 12
_diffrn_reflns_limit_k_min -12
_diffrn_reflns_limit_l_max 17
_diffrn_reflns_limit_l_min -17
_diffrn_reflns_number 17622
_diffrn_reflns_theta_full 28.34
_diffrn_reflns_theta_max 28.34
_diffrn_reflns_theta_min 2.56
_diffrn_standards_decay_% 0
_exptl_absorpt_coefficient_mu 2.572
_exptl_absorpt_correction_T_max 0.7147
_exptl_absorpt_correction_T_min 0.4496
_exptl_absorpt_correction_type multi-scan
_exptl_absorpt_process_details '(SADABS; Bruker, 2007)'
_exptl_crystal_colour yellow
_exptl_crystal_density_diffrn 1.608
_exptl_crystal_density_method 'not measured'
_exptl_crystal_description needle
_exptl_crystal_F_000 412
_exptl_crystal_size_max 0.37
_exptl_crystal_size_mid 0.16
_exptl_crystal_size_min 0.14
_refine_diff_density_max 0.578
_refine_diff_density_min -0.781
_refine_ls_extinction_method none
_refine_ls_goodness_of_fit_ref 0.993
_refine_ls_hydrogen_treatment constr
_refine_ls_matrix_type full
_refine_ls_number_parameters 218
_refine_ls_number_reflns 4186
_refine_ls_number_restraints 0
_refine_ls_restrained_S_all 0.993
_refine_ls_R_factor_all 0.1039
_refine_ls_R_factor_gt 0.0427
_refine_ls_shift/su_max 0.001
_refine_ls_shift/su_mean 0.000
_refine_ls_structure_factor_coef Fsqd
_refine_ls_weighting_details 'calc w=1/[\s^2^(Fo^2^)+(0.0479P)^2^+0.5245P] where P=(Fo^2^+2Fc^2^)/3'
_refine_ls_weighting_scheme calc
_refine_ls_wR_factor_gt 0.0955
_refine_ls_wR_factor_ref 0.1182
_reflns_number_gt 2331
_reflns_number_total 4186
_reflns_threshold_expression I>2\s(I)
_cod_data_source_file kj2209.cif
_cod_data_source_block I
_cod_original_cell_volume 847.51(7)
_cod_database_code 2236413
_cod_database_fobs_code 2236413

loop_
_symmetry_equiv_pos_as_xyz
'x, y, z'
'-x, -y, -z'

loop_
_atom_site_type_symbol
_atom_site_label
_atom_site_fract_x
_atom_site_fract_y
_atom_site_fract_z
_atom_site_U_iso_or_equiv
_atom_site_adp_type
_atom_site_calc_flag
_atom_site_refinement_flags
_atom_site_occupancy
_atom_site_symmetry_multiplicity
C C1 0.9739(4) 0.8291(4) 0.2392(2) 0.0408(7) Uani d . 1 1
C C2 1.0591(5) 0.8914(4) 0.3410(2) 0.0515(8) Uani d . 1 1
H H2 1.0804 0.8194 0.3734 0.062 Uiso calc R 1 1
C C3 1.1121(5) 1.0568(4) 0.3941(2) 0.0535(9) Uani d . 1 1
H H3 1.1720 1.0973 0.4612 0.064 Uiso calc R 1 1
C C4 1.0757(5) 1.1622(4) 0.3472(2) 0.0512(8) Uani d . 1 1
C C5 0.9894(4) 1.1042(4) 0.2476(2) 0.0432(7) Uani d . 1 1
H H5 0.9654 1.1771 0.2172 0.052 Uiso calc R 1 1
C C6 0.9377(4) 0.9379(3) 0.1919(2) 0.0354(6) Uani d . 1 1
C C7 0.8470(4) 0.8820(3) 0.0850(2) 0.0345(6) Uani d . 1 1
C C8 0.8201(5) 0.7111(3) 0.0194(2) 0.0458(8) Uani d . 1 1
H H8A 0.9351 0.7173 -0.0075 0.055 Uiso calc R 1 1
H H8B 0.7248 0.6743 -0.0384 0.055 Uiso calc R 1 1
C C9 0.6595(4) 1.0158(4) -0.0800(2) 0.0379(7) Uani d . 1 1
H H9 0.6818 1.1194 -0.0344 0.045 Uiso calc R 1 1
C C10 0.5657(4) 0.9726(4) -0.1840(2) 0.0409(7) Uani d . 1 1
C C11 0.5109(5) 0.8138(4) -0.2507(2) 0.0552(9) Uani d . 1 1
H H11 0.5309 0.7307 -0.2296 0.066 Uiso calc R 1 1
C C12 0.4260(5) 0.7788(6) -0.3493(3) 0.0735(12) Uani d . 1 1
H H12 0.3877 0.6722 -0.3948 0.088 Uiso calc R 1 1
C C13 0.3996(5) 0.9026(7) -0.3781(3) 0.0741(13) Uani d . 1 1
C C14 0.4504(5) 1.0597(6) -0.3152(3) 0.0725(12) Uani d . 1 1
H H14 0.4300 1.1416 -0.3377 0.087 Uiso calc R 1 1
C C15 0.5335(5) 1.0944(5) -0.2165(3) 0.0564(9) Uani d . 1 1
H H15 0.5682 1.2009 -0.1713 0.068 Uiso calc R 1 1
C C16 0.9850(6) 0.5539(5) 0.2319(3) 0.0817(13) Uani d . 1 1
H H16A 1.1167 0.6067 0.2535 0.122 Uiso calc R 1 1
H H16B 0.9531 0.4469 0.1827 0.122 Uiso calc R 1 1
H H16C 0.9202 0.5378 0.2906 0.122 Uiso calc R 1 1
S S1 0.75433(14) 0.56638(10) 0.09239(7) 0.0548(3) Uani d . 1 1
N N1 0.9317(4) 0.6609(3) 0.1849(2) 0.0542(7) Uani d . 1 1
N N2 0.7961(3) 0.9817(3) 0.05209(17) 0.0383(6) Uani d . 1 1
N N3 0.7109(3) 0.9153(3) -0.05055(17) 0.0407(6) Uani d . 1 1
O O1 0.7609(4) 0.4128(3) 0.0372(2) 0.0824(9) Uani d . 1 1
O O2 0.5862(3) 0.5604(3) 0.1320(2) 0.0672(7) Uani d . 1 1
F F1 0.3170(4) 0.8672(4) -0.47568(18) 0.1185(11) Uani d . 1 1
Br Br1 1.14956(8) 1.39006(5) 0.42019(3) 0.0926(2) Uani d . 1 1

loop_
_atom_site_aniso_label
_atom_site_aniso_U_11
_atom_site_aniso_U_22
_atom_site_aniso_U_33
_atom_site_aniso_U_12
_atom_site_aniso_U_13
_atom_site_aniso_U_23
C1 0.0408(18) 0.0441(16) 0.0416(17) 0.0197(15) 0.0030(14) 0.0151(13)
C2 0.054(2) 0.064(2) 0.0436(18) 0.0272(18) -0.0006(15) 0.0233(16)
C3 0.057(2) 0.069(2) 0.0319(17) 0.0243(18) -0.0045(15) 0.0115(15)
C4 0.060(2) 0.0507(18) 0.0361(17) 0.0231(17) -0.0059(15) 0.0009(14)
C5 0.0503(19) 0.0433(16) 0.0337(15) 0.0197(15) -0.0039(14) 0.0066(13)
C6 0.0375(17) 0.0377(14) 0.0306(14) 0.0149(13) 0.0023(12) 0.0099(12)
C7 0.0352(16) 0.0314(13) 0.0329(15) 0.0100(13) 0.0015(12) 0.0086(11)
C8 0.056(2) 0.0360(15) 0.0395(17) 0.0171(15) -0.0020(15) 0.0041(13)
C9 0.0393(17) 0.0373(15) 0.0335(15) 0.0142(13) 0.0010(13) 0.0068(12)
C10 0.0352(17) 0.0536(18) 0.0359(16) 0.0182(15) 0.0000(13) 0.0164(13)
C11 0.056(2) 0.057(2) 0.0431(19) 0.0166(18) -0.0090(16) 0.0091(15)
C12 0.064(3) 0.089(3) 0.041(2) 0.015(2) -0.0131(18) 0.004(2)
C13 0.050(2) 0.129(4) 0.043(2) 0.031(3) -0.0069(17) 0.034(2)
C14 0.065(3) 0.116(4) 0.065(3) 0.050(3) 0.009(2) 0.052(3)
C15 0.054(2) 0.075(2) 0.052(2) 0.0337(19) 0.0086(17) 0.0260(18)
C16 0.102(3) 0.059(2) 0.096(3) 0.042(2) -0.015(3) 0.030(2)
S1 0.0655(6) 0.0316(4) 0.0608(5) 0.0150(4) -0.0081(4) 0.0115(4)
N1 0.0662(19) 0.0447(15) 0.0571(17) 0.0273(14) -0.0093(14) 0.0170(13)
N2 0.0437(15) 0.0375(12) 0.0291(12) 0.0151(12) -0.0052(10) 0.0048(10)
N3 0.0495(15) 0.0401(13) 0.0294(12) 0.0173(12) -0.0045(11) 0.0070(10)
O1 0.113(2) 0.0376(13) 0.090(2) 0.0338(14) -0.0166(17) 0.0037(12)
O2 0.0524(16) 0.0561(15) 0.0801(18) 0.0050(12) 0.0048(13) 0.0266(13)
F1 0.0919(18) 0.199(3) 0.0528(14) 0.043(2) -0.0233(13) 0.0460(18)
Br1 0.1381(5) 0.0639(3) 0.0568(3) 0.0455(3) -0.0405(3) -0.01902(18)

loop_
_atom_type_symbol
_atom_type_description
_atom_type_scat_dispersion_real
_atom_type_scat_dispersion_imag
_atom_type_scat_source
C C 0.0033 0.0016 'International Tables Vol C Tables 4.2.6.8 and 6.1.1.4'
H H 0.0000 0.0000 'International Tables Vol C Tables 4.2.6.8 and 6.1.1.4'
N N 0.0061 0.0033 'International Tables Vol C Tables 4.2.6.8 and 6.1.1.4'
O O 0.0106 0.0060 'International Tables Vol C Tables 4.2.6.8 and 6.1.1.4'
F F 0.0171 0.0103 'International Tables Vol C Tables 4.2.6.8 and 6.1.1.4'
S S 0.1246 0.1234 'International Tables Vol C Tables 4.2.6.8 and 6.1.1.4'
Br Br -0.2901 2.4595 'International Tables Vol C Tables 4.2.6.8 and 6.1.1.4'

loop_
_geom_angle_atom_site_label_1
_geom_angle_atom_site_label_2
_geom_angle_atom_site_label_3
_geom_angle
C2 C1 C6 118.9(3)
C2 C1 N1 119.7(3)
C6 C1 N1 121.3(3)
C3 C2 C1 121.3(3)
C3 C2 H2 119.4
C1 C2 H2 119.4
C2 C3 C4 119.4(3)
C2 C3 H3 120.3
C4 C3 H3 120.3
C5 C4 C3 120.8(3)
C5 C4 Br1 119.9(2)
C3 C4 Br1 119.3(2)
C4 C5 C6 120.7(3)
C4 C5 H5 119.7
C6 C5 H5 119.7
C5 C6 C1 118.9(3)
C5 C6 C7 118.7(2)
C1 C6 C7 122.4(2)
N2 C7 C6 118.5(2)
N2 C7 C8 123.1(2)
C6 C7 C8 118.4(2)
C7 C8 S1 110.0(2)
C7 C8 H8A 109.7
S1 C8 H8A 109.7
C7 C8 H8B 109.7
S1 C8 H8B 109.7
H8A C8 H8B 108.2
N3 C9 C10 121.5(3)
N3 C9 H9 119.2
C10 C9 H9 119.2
C11 C10 C15 119.4(3)
C11 C10 C9 121.5(3)
C15 C10 C9 119.1(3)
C10 C11 C12 119.8(3)
C10 C11 H11 120.1
C12 C11 H11 120.1
C13 C12 C11 118.8(4)
C13 C12 H12 120.6
C11 C12 H12 120.6
C14 C13 C12 123.5(3)
C14 C13 F1 118.2(4)
C12 C13 F1 118.4(4)
C13 C14 C15 117.8(4)
C13 C14 H14 121.1
C15 C14 H14 121.1
C14 C15 C10 120.8(4)
C14 C15 H15 119.6
C10 C15 H15 119.6
N1 C16 H16A 109.5
N1 C16 H16B 109.5
H16A C16 H16B 109.5
N1 C16 H16C 109.5
H16A C16 H16C 109.5
H16B C16 H16C 109.5
O1 S1 O2 118.54(17)
O1 S1 N1 107.04(16)
O2 S1 N1 110.83(16)
O1 S1 C8 110.49(17)
O2 S1 C8 108.71(16)
N1 S1 C8 99.57(14)
C1 N1 C16 120.7(3)
C1 N1 S1 117.5(2)
C16 N1 S1 117.2(2)
C7 N2 N3 113.6(2)
C9 N3 N2 111.9(2)

loop_
_geom_bond_atom_site_label_1
_geom_bond_atom_site_label_2
_geom_bond_distance
C1 C2 1.395(4)
C1 C6 1.405(4)
C1 N1 1.411(4)
C2 C3 1.370(5)
C2 H2 0.9300
C3 C4 1.375(5)
C3 H3 0.9300
C4 C5 1.373(4)
C4 Br1 1.887(3)
C5 C6 1.388(4)
C5 H5 0.9300
C6 C7 1.475(4)
C7 N2 1.281(3)
C7 C8 1.505(4)
C8 S1 1.746(3)
C8 H8A 0.9700
C8 H8B 0.9700
C9 N3 1.268(3)
C9 C10 1.463(4)
C9 H9 0.9300
C10 C11 1.381(4)
C10 C15 1.385(4)
C11 C12 1.384(5)
C11 H11 0.9300
C12 C13 1.355(6)
C12 H12 0.9300
C13 C14 1.354(6)
C13 F1 1.365(4)
C14 C15 1.382(5)
C14 H14 0.9300
C15 H15 0.9300
C16 N1 1.457(4)
C16 H16A 0.9600
C16 H16B 0.9600
C16 H16C 0.9600
S1 O1 1.423(3)
S1 O2 1.426(3)
S1 N1 1.649(3)
N2 N3 1.405(3)

loop_
_geom_hbond_atom_site_label_D
_geom_hbond_atom_site_label_H
_geom_hbond_atom_site_label_A
_geom_hbond_site_symmetry_A
_geom_hbond_distance_DH
_geom_hbond_distance_HA
_geom_hbond_distance_DA
_geom_hbond_angle_DHA
C8 H8B O2 2_665 0.97 2.56 3.397(4) 145
C9 H9 O1 1_565 0.93 2.39 3.292(4) 163

loop_
_geom_torsion_atom_site_label_1
_geom_torsion_atom_site_label_2
_geom_torsion_atom_site_label_3
_geom_torsion_atom_site_label_4
_geom_torsion
C6 C1 C2 C3 -1.7(5)
N1 C1 C2 C3 176.1(3)
C1 C2 C3 C4 1.9(5)
C2 C3 C4 C5 -0.9(5)
C2 C3 C4 Br1 -179.8(3)
C3 C4 C5 C6 -0.3(5)
Br1 C4 C5 C6 178.6(2)
C4 C5 C6 C1 0.4(5)
C4 C5 C6 C7 -179.4(3)
C2 C1 C6 C5 0.6(4)
N1 C1 C6 C5 -177.2(3)
C2 C1 C6 C7 -179.6(3)
N1 C1 C6 C7 2.6(5)
C5 C6 C7 N2 -9.5(4)
C1 C6 C7 N2 170.6(3)
C5 C6 C7 C8 170.0(3)
C1 C6 C7 C8 -9.8(4)
N2 C7 C8 S1 -140.5(3)
C6 C7 C8 S1 40.0(3)
N3 C9 C10 C11 7.3(5)
N3 C9 C10 C15 -171.9(3)
C15 C10 C11 C12 0.5(5)
C9 C10 C11 C12 -178.7(3)
C10 C11 C12 C13 0.4(6)
C11 C12 C13 C14 -0.7(6)
C11 C12 C13 F1 179.5(3)
C12 C13 C14 C15 0.0(6)
F1 C13 C14 C15 179.8(3)
C13 C14 C15 C10 0.9(6)
C11 C10 C15 C14 -1.2(5)
C9 C10 C15 C14 178.1(3)
C7 C8 S1 O1 -169.6(2)
C7 C8 S1 O2 58.7(3)
C7 C8 S1 N1 -57.2(2)
C2 C1 N1 C16 -3.3(5)
C6 C1 N1 C16 174.5(3)
C2 C1 N1 S1 152.0(3)
C6 C1 N1 S1 -30.2(4)
O1 S1 N1 C1 169.3(3)
O2 S1 N1 C1 -60.1(3)
C8 S1 N1 C1 54.3(3)
O1 S1 N1 C16 -34.5(3)
O2 S1 N1 C16 96.1(3)
C8 S1 N1 C16 -149.5(3)
C6 C7 N2 N3 -179.8(2)
C8 C7 N2 N3 0.7(4)
C10 C9 N3 N2 -179.4(3)
C7 N2 N3 C9 178.9(3)

loop_
_cod_related_entry_id
_cod_related_entry_database
_cod_related_entry_code
1 ChemSpider 30658112
